data_4073847
loop_
_publ_author_name
'Chai, Jianfang'
'Lewis, Stewart P.'
'Collins, Scott'
'Sciarone, Timo J. J.'
'Henderson, Lee D.'
'Chase, Preston A.'
'Irvine, Geoffrey J.'
'Piers, Warren E.'
'Elsegood, Mark R. J.'
'Clegg, William'

_publ_section_title
;
 Formation of Chelated Counteranions Using Lewis Acidic Diboranes:&#x00A0;
 Relevance to Isobutene Polymerization
;
_journal_issue 23
_journal_name_full Organometallics
_journal_page_first 5667
_journal_paper_doi 10.1021/om700672q
_journal_volume 26
_journal_year 2007
_chemical_formula_moiety 'C19 H15 +,C30 B2 F20 N3 -,C H2 Cl2'
_chemical_formula_sum 'C50 H17 B2 Cl2 F20 N3'
_chemical_formula_weight 1132.19
_chemical_name_systematic
;
 ?
;
_space_group_IT_number 15
_symmetry_cell_setting monoclinic
_symmetry_space_group_name_Hall '-C 2yc'
_symmetry_space_group_name_H-M 'C 1 2/c 1'
_atom_sites_solution_hydrogens geom
_atom_sites_solution_primary direct
_atom_sites_solution_secondary difmap
_audit_creation_method SHELXL-97
_cell_angle_alpha 90.00
_cell_angle_beta 91.987(2)
_cell_angle_gamma 90.00
_cell_formula_units_Z 8
_cell_length_a 37.975(4)
_cell_length_b 10.9235(11)
_cell_length_c 21.671(2)
_cell_measurement_reflns_used 6659
_cell_measurement_temperature 160(2)
_cell_measurement_theta_max 28.49
_cell_measurement_theta_min 2.15
_cell_volume 8984.2(15)
_computing_cell_refinement 'Bruker SAINT'
_computing_data_collection 'Bruker SMART'
_computing_data_reduction 'Bruker SAINT'
_computing_molecular_graphics 'Bruker SHELXTL'
_computing_publication_material 'Bruker SHELXTL and local programs'
_computing_structure_refinement 'Bruker SHELXTL'
_computing_structure_solution 'Bruker SHELXTL'
_diffrn_ambient_temperature 160(2)
_diffrn_measured_fraction_theta_full 0.999
_diffrn_measured_fraction_theta_max 0.922
_diffrn_measurement_device_type 'Bruker SMART 1K CCD diffractometer'
_diffrn_measurement_method 'thin-slice \w scans'
_diffrn_radiation_monochromator graphite
_diffrn_radiation_source 'sealed tube'
_diffrn_radiation_type MoK\a
_diffrn_radiation_wavelength 0.71073
_diffrn_reflns_av_R_equivalents 0.0380
_diffrn_reflns_av_sigmaI/netI 0.0361
_diffrn_reflns_limit_h_max 49
_diffrn_reflns_limit_h_min -48
_diffrn_reflns_limit_k_max 13
_diffrn_reflns_limit_k_min -14
_diffrn_reflns_limit_l_max 27
_diffrn_reflns_limit_l_min -27
_diffrn_reflns_number 37471
_diffrn_reflns_theta_full 26.00
_diffrn_reflns_theta_max 28.54
_diffrn_reflns_theta_min 1.88
_diffrn_standards_number 0
_exptl_absorpt_coefficient_mu 0.271
_exptl_absorpt_correction_T_max 0.995
_exptl_absorpt_correction_T_min 0.895
_exptl_absorpt_correction_type multi-scan
_exptl_absorpt_process_details SADABS
_exptl_crystal_colour orange
_exptl_crystal_density_diffrn 1.674
_exptl_crystal_density_method 'not measured'
_exptl_crystal_description plate
_exptl_crystal_F_000 4496
_exptl_crystal_size_max 0.42
_exptl_crystal_size_mid 0.40
_exptl_crystal_size_min 0.02
_refine_diff_density_max 0.607
_refine_diff_density_min -0.546
_refine_diff_density_rms 0.051
_refine_ls_extinction_method none
_refine_ls_goodness_of_fit_ref 1.006
_refine_ls_hydrogen_treatment constr
_refine_ls_matrix_type full
_refine_ls_number_parameters 694
_refine_ls_number_reflns 10539
_refine_ls_number_restraints 0
_refine_ls_restrained_S_all 1.006
_refine_ls_R_factor_all 0.0719
_refine_ls_R_factor_gt 0.0417
_refine_ls_shift/su_max 0.000
_refine_ls_shift/su_mean 0.000
_refine_ls_structure_factor_coef Fsqd
_refine_ls_weighting_details 'calc w=1/[\s^2^(Fo^2^)+(0.0476P)^2^+8.8485P] where P=(Fo^2^+2Fc^2^)/3'
_refine_ls_weighting_scheme calc
_refine_ls_wR_factor_gt 0.0956
_refine_ls_wR_factor_ref 0.1097
_reflns_number_gt 7248
_reflns_number_total 10539
_reflns_threshold_expression I>2\s(I)
_cod_data_source_file om700672q-file003.cif
_cod_data_source_block wp22_compound_4f
_cod_original_cell_volume 8984.4(15)
_cod_original_sg_symbol_H-M 'C 2/c'
_cod_database_code 4073847

loop_
_symmetry_equiv_pos_as_xyz
'x, y, z'
'-x, y, -z+1/2'
'x+1/2, y+1/2, z'
'-x+1/2, y+1/2, -z+1/2'
'-x, -y, -z'
'x, -y, z-1/2'
'-x+1/2, -y+1/2, -z'
'x+1/2, -y+1/2, z-1/2'

loop_
_atom_site_label
_atom_site_type_symbol
_atom_site_fract_x
_atom_site_fract_y
_atom_site_fract_z
_atom_site_U_iso_or_equiv
_atom_site_adp_type
_atom_site_occupancy
_atom_site_symmetry_multiplicity
_atom_site_calc_flag
_atom_site_refinement_flags
B1 B 0.06933(6) 0.2031(2) 0.41800(10) 0.0264(5) Uani 1 1 d .
B2 B 0.14239(5) 0.2392(2) 0.42836(10) 0.0250(4) Uani 1 1 d .
N1 N 0.10656(4) 0.16913(17) 0.45498(8) 0.0288(4) Uani 1 1 d .
N2 N 0.10822(4) 0.10743(14) 0.49682(8) 0.0251(4) Uani 1 1 d .
N3 N 0.11188(5) 0.04590(18) 0.54242(9) 0.0401(4) Uani 1 1 d .
C1 C 0.08528(5) 0.30474(18) 0.37265(9) 0.0261(4) Uani 1 1 d .
C2 C 0.06607(5) 0.37599(19) 0.33095(9) 0.0294(4) Uani 1 1 d .
C3 C 0.08160(6) 0.4650(2) 0.29563(10) 0.0352(5) Uani 1 1 d .
C4 C 0.11748(6) 0.4826(2) 0.30148(10) 0.0364(5) Uani 1 1 d .
C5 C 0.13713(5) 0.41187(19) 0.34275(9) 0.0309(4) Uani 1 1 d .
C6 C 0.12202(5) 0.32397(18) 0.37894(9) 0.0256(4) Uani 1 1 d .
C7 C 0.03802(5) 0.24725(19) 0.46250(9) 0.0276(4) Uani 1 1 d .
C8 C 0.03613(5) 0.34481(19) 0.50234(10) 0.0313(4) Uani 1 1 d .
C9 C 0.00681(5) 0.3650(2) 0.53765(10) 0.0339(5) Uani 1 1 d .
C10 C -0.02170(5) 0.2884(2) 0.53091(10) 0.0349(5) Uani 1 1 d .
C11 C -0.02104(5) 0.1907(2) 0.49021(10) 0.0323(5) Uani 1 1 d .
C12 C 0.00822(5) 0.16936(19) 0.45561(9) 0.0288(4) Uani 1 1 d .
C13 C 0.01495(5) 0.07180(19) 0.41006(9) 0.0292(4) Uani 1 1 d .
C14 C -0.00657(5) -0.0224(2) 0.38808(10) 0.0356(5) Uani 1 1 d .
C15 C 0.00605(6) -0.1106(2) 0.34855(10) 0.0415(5) Uani 1 1 d .
C16 C 0.04042(6) -0.1055(2) 0.33103(10) 0.0410(5) Uani 1 1 d .
C17 C 0.06165(5) -0.0090(2) 0.35138(10) 0.0338(5) Uani 1 1 d .
C18 C 0.04989(5) 0.08107(19) 0.38925(9) 0.0286(4) Uani 1 1 d .
C19 C 0.16456(5) 0.29035(17) 0.48870(9) 0.0250(4) Uani 1 1 d .
C20 C 0.15854(5) 0.38827(18) 0.52625(9) 0.0282(4) Uani 1 1 d .
C21 C 0.17858(6) 0.40811(19) 0.58035(9) 0.0320(4) Uani 1 1 d .
C22 C 0.20522(5) 0.3284(2) 0.59598(9) 0.0313(4) Uani 1 1 d .
C23 C 0.21282(5) 0.23076(19) 0.55791(9) 0.0281(4) Uani 1 1 d .
C24 C 0.19284(5) 0.21002(18) 0.50424(8) 0.0247(4) Uani 1 1 d .
C25 C 0.19669(5) 0.11715(18) 0.45461(8) 0.0250(4) Uani 1 1 d .
C26 C 0.22181(5) 0.02774(19) 0.44692(9) 0.0279(4) Uani 1 1 d .
C27 C 0.22298(5) -0.03716(19) 0.39205(10) 0.0312(4) Uani 1 1 d .
C28 C 0.19916(5) -0.01363(19) 0.34441(9) 0.0308(4) Uani 1 1 d .
C29 C 0.17328(5) 0.07380(18) 0.35245(9) 0.0274(4) Uani 1 1 d .
C30 C 0.17059(5) 0.13743(18) 0.40677(8) 0.0243(4) Uani 1 1 d .
F2 F 0.03067(3) 0.35950(12) 0.32330(6) 0.0406(3) Uani 1 1 d .
F3 F 0.06209(4) 0.53417(13) 0.25573(6) 0.0500(4) Uani 1 1 d .
F4 F 0.13309(4) 0.56924(13) 0.26710(7) 0.0551(4) Uani 1 1 d .
F5 F 0.17263(3) 0.43160(12) 0.34643(6) 0.0428(3) Uani 1 1 d .
F8 F 0.06282(3) 0.42614(12) 0.50851(6) 0.0396(3) Uani 1 1 d .
F9 F 0.00565(3) 0.45900(13) 0.57748(6) 0.0459(3) Uani 1 1 d .
F10 F -0.05034(3) 0.30758(13) 0.56482(6) 0.0469(3) Uani 1 1 d .
F11 F -0.04995(3) 0.11883(12) 0.48767(6) 0.0415(3) Uani 1 1 d .
F14 F -0.04043(3) -0.03559(14) 0.40422(6) 0.0495(4) Uani 1 1 d .
F15 F -0.01474(4) -0.20303(15) 0.32964(7) 0.0631(4) Uani 1 1 d .
F16 F 0.05329(4) -0.19482(15) 0.29543(7) 0.0626(4) Uani 1 1 d .
F17 F 0.09516(3) -0.00932(12) 0.33210(6) 0.0450(3) Uani 1 1 d .
F20 F 0.13272(3) 0.46949(11) 0.51222(6) 0.0363(3) Uani 1 1 d .
F21 F 0.17164(4) 0.50324(12) 0.61778(6) 0.0430(3) Uani 1 1 d .
F22 F 0.22431(3) 0.34489(12) 0.64900(5) 0.0432(3) Uani 1 1 d .
F23 F 0.24039(3) 0.15939(12) 0.57589(6) 0.0404(3) Uani 1 1 d .
F26 F 0.24696(3) -0.00008(12) 0.49054(5) 0.0383(3) Uani 1 1 d .
F27 F 0.24836(3) -0.12137(12) 0.38465(6) 0.0437(3) Uani 1 1 d .
F28 F 0.20168(3) -0.07504(13) 0.29094(6) 0.0431(3) Uani 1 1 d .
F29 F 0.15127(3) 0.09710(12) 0.30366(5) 0.0349(3) Uani 1 1 d .
C31 C 0.15324(5) 0.22578(17) 0.09948(9) 0.0265(4) Uani 1 1 d .
C32 C 0.15768(5) 0.24395(18) 0.03408(9) 0.0274(4) Uani 1 1 d .
C33 C 0.12982(5) 0.2237(2) -0.00937(9) 0.0323(4) Uani 1 1 d .
H33 H 0.1076 0.1964 0.0041 0.039 Uiso 1 1 calc R
C34 C 0.13464(6) 0.2432(2) -0.07170(10) 0.0391(5) Uani 1 1 d .
H34 H 0.1160 0.2270 -0.1008 0.047 Uiso 1 1 calc R
C35 C 0.16652(6) 0.2862(2) -0.09161(10) 0.0389(5) Uani 1 1 d .
H35 H 0.1696 0.3003 -0.1343 0.047 Uiso 1 1 calc R
C36 C 0.19419(6) 0.3089(2) -0.04934(10) 0.0365(5) Uani 1 1 d .
H36 H 0.2159 0.3398 -0.0632 0.044 Uiso 1 1 calc R
C37 C 0.19009(5) 0.28657(19) 0.01272(9) 0.0318(4) Uani 1 1 d .
H37 H 0.2093 0.3000 0.0412 0.038 Uiso 1 1 calc R
C38 C 0.18356(5) 0.19427(18) 0.13915(9) 0.0276(4) Uani 1 1 d .
C39 C 0.20900(5) 0.11068(19) 0.11967(9) 0.0311(4) Uani 1 1 d .
H39 H 0.2064 0.0736 0.0801 0.037 Uiso 1 1 calc R
C40 C 0.23776(6) 0.0820(2) 0.15759(10) 0.0360(5) Uani 1 1 d .
H40 H 0.2543 0.0226 0.1450 0.043 Uiso 1 1 calc R
C41 C 0.24244(6) 0.1402(2) 0.21435(10) 0.0397(5) Uani 1 1 d .
H41 H 0.2627 0.1226 0.2398 0.048 Uiso 1 1 calc R
C42 C 0.21780(6) 0.2238(2) 0.23417(10) 0.0383(5) Uani 1 1 d .
H42 H 0.2214 0.2639 0.2728 0.046 Uiso 1 1 calc R
C43 C 0.18805(5) 0.2488(2) 0.19781(9) 0.0327(4) Uani 1 1 d .
H43 H 0.1706 0.3028 0.2124 0.039 Uiso 1 1 calc R
C44 C 0.11925(5) 0.23924(18) 0.12660(9) 0.0276(4) Uani 1 1 d .
C45 C 0.11089(5) 0.1662(2) 0.17788(9) 0.0315(4) Uani 1 1 d .
H45 H 0.1277 0.1099 0.1947 0.038 Uiso 1 1 calc R
C46 C 0.07833(6) 0.1766(2) 0.20351(10) 0.0391(5) Uani 1 1 d .
H46 H 0.0725 0.1258 0.2372 0.047 Uiso 1 1 calc R
C47 C 0.05405(6) 0.2605(2) 0.18043(10) 0.0419(5) Uani 1 1 d .
H47 H 0.0317 0.2670 0.1984 0.050 Uiso 1 1 calc R
C48 C 0.06214(6) 0.3357(2) 0.13103(10) 0.0394(5) Uani 1 1 d .
H48 H 0.0456 0.3948 0.1162 0.047 Uiso 1 1 calc R
C49 C 0.09426(5) 0.32439(19) 0.10349(10) 0.0329(5) Uani 1 1 d .
H49 H 0.0995 0.3740 0.0690 0.039 Uiso 1 1 calc R
C50 C 0.10364(7) 0.7998(2) 0.18048(11) 0.0477(6) Uani 1 1 d .
H50A H 0.0966 0.7690 0.2212 0.057 Uiso 1 1 calc R
H50B H 0.0892 0.8730 0.1704 0.057 Uiso 1 1 calc R
Cl1 Cl 0.095108(16) 0.68677(6) 0.12451(3) 0.04818(15) Uani 1 1 d .
Cl2 Cl 0.148268(19) 0.84165(7) 0.18514(4) 0.0688(2) Uani 1 1 d .

loop_
_atom_site_aniso_label
_atom_site_aniso_U_11
_atom_site_aniso_U_22
_atom_site_aniso_U_33
_atom_site_aniso_U_23
_atom_site_aniso_U_13
_atom_site_aniso_U_12
B1 0.0211(10) 0.0316(12) 0.0263(11) 0.0058(9) -0.0039(8) 0.0004(9)
B2 0.0215(10) 0.0288(11) 0.0246(10) 0.0029(9) 0.0000(8) -0.0026(8)
N1 0.0141(7) 0.0425(10) 0.0297(9) -0.0063(8) -0.0022(6) 0.0027(7)
N2 0.0114(7) 0.0168(7) 0.0477(11) -0.0082(8) 0.0098(7) -0.0036(6)
N3 0.0412(11) 0.0419(11) 0.0368(10) 0.0115(9) -0.0027(8) -0.0056(9)
C1 0.0248(9) 0.0290(10) 0.0246(9) 0.0004(8) 0.0004(7) 0.0019(8)
C2 0.0249(10) 0.0331(11) 0.0298(10) 0.0017(9) -0.0052(8) 0.0026(8)
C3 0.0413(12) 0.0332(11) 0.0304(11) 0.0085(9) -0.0080(9) 0.0045(9)
C4 0.0436(12) 0.0329(11) 0.0326(11) 0.0110(9) 0.0018(9) -0.0063(9)
C5 0.0267(10) 0.0357(11) 0.0302(10) 0.0038(9) 0.0002(8) -0.0028(8)
C6 0.0253(9) 0.0273(10) 0.0241(9) 0.0013(8) -0.0005(7) 0.0009(8)
C7 0.0218(9) 0.0324(10) 0.0285(10) 0.0072(8) -0.0026(7) 0.0012(8)
C8 0.0232(10) 0.0353(11) 0.0350(11) 0.0060(9) -0.0042(8) -0.0006(8)
C9 0.0302(11) 0.0370(12) 0.0342(11) -0.0017(9) -0.0022(9) 0.0050(9)
C10 0.0232(10) 0.0411(12) 0.0406(12) 0.0081(10) 0.0045(9) 0.0056(9)
C11 0.0219(10) 0.0361(11) 0.0388(11) 0.0084(9) -0.0012(8) -0.0006(8)
C12 0.0232(9) 0.0347(11) 0.0281(10) 0.0083(9) -0.0045(8) 0.0020(8)
C13 0.0254(10) 0.0341(11) 0.0277(10) 0.0085(8) -0.0040(8) -0.0016(8)
C14 0.0269(10) 0.0472(13) 0.0326(11) 0.0059(10) -0.0009(8) -0.0077(9)
C15 0.0408(13) 0.0498(14) 0.0340(11) -0.0046(10) 0.0000(10) -0.0174(11)
C16 0.0457(13) 0.0447(13) 0.0331(11) -0.0063(10) 0.0092(10) -0.0082(11)
C17 0.0284(10) 0.0415(12) 0.0318(11) 0.0048(9) 0.0036(8) -0.0044(9)
C18 0.0260(10) 0.0342(11) 0.0254(9) 0.0095(8) -0.0024(8) -0.0027(8)
C19 0.0208(9) 0.0282(10) 0.0261(9) 0.0045(8) 0.0018(7) -0.0040(7)
C20 0.0247(10) 0.0292(10) 0.0310(10) 0.0028(8) 0.0035(8) -0.0009(8)
C21 0.0358(11) 0.0303(11) 0.0303(10) -0.0028(9) 0.0052(9) -0.0075(9)
C22 0.0328(11) 0.0381(12) 0.0228(9) 0.0027(9) -0.0045(8) -0.0120(9)
C23 0.0224(9) 0.0339(11) 0.0279(10) 0.0072(8) -0.0017(8) -0.0017(8)
C24 0.0224(9) 0.0284(10) 0.0234(9) 0.0043(8) 0.0013(7) -0.0037(7)
C25 0.0222(9) 0.0290(10) 0.0240(9) 0.0043(8) 0.0015(7) -0.0025(8)
C26 0.0220(9) 0.0337(11) 0.0277(10) 0.0064(8) -0.0022(8) 0.0010(8)
C27 0.0257(10) 0.0314(11) 0.0369(11) 0.0014(9) 0.0061(8) 0.0035(8)
C28 0.0298(10) 0.0341(11) 0.0288(10) -0.0038(9) 0.0055(8) -0.0042(8)
C29 0.0239(9) 0.0340(11) 0.0241(9) 0.0039(8) -0.0011(7) -0.0040(8)
C30 0.0200(9) 0.0281(10) 0.0250(9) 0.0049(8) 0.0017(7) -0.0023(7)
F2 0.0270(6) 0.0505(8) 0.0436(7) 0.0102(6) -0.0102(5) 0.0020(5)
F3 0.0544(8) 0.0475(8) 0.0470(8) 0.0222(7) -0.0145(6) 0.0042(7)
F4 0.0567(9) 0.0545(9) 0.0537(9) 0.0313(7) -0.0053(7) -0.0140(7)
F5 0.0301(6) 0.0509(8) 0.0475(8) 0.0143(6) 0.0020(5) -0.0099(6)
F8 0.0296(6) 0.0410(7) 0.0480(8) -0.0046(6) 0.0002(5) -0.0064(5)
F9 0.0398(7) 0.0467(8) 0.0515(8) -0.0120(7) 0.0060(6) 0.0014(6)
F10 0.0311(7) 0.0529(8) 0.0575(8) -0.0034(7) 0.0153(6) 0.0034(6)
F11 0.0229(6) 0.0429(7) 0.0591(8) 0.0005(6) 0.0070(5) -0.0044(5)
F14 0.0291(7) 0.0658(9) 0.0537(8) -0.0099(7) 0.0046(6) -0.0165(6)
F15 0.0567(9) 0.0739(11) 0.0594(9) -0.0273(8) 0.0116(7) -0.0331(8)
F16 0.0648(10) 0.0633(10) 0.0614(10) -0.0300(8) 0.0253(8) -0.0202(8)
F17 0.0355(7) 0.0490(8) 0.0514(8) -0.0059(6) 0.0153(6) -0.0065(6)
F20 0.0332(6) 0.0328(6) 0.0427(7) -0.0034(5) 0.0002(5) 0.0066(5)
F21 0.0526(8) 0.0383(7) 0.0379(7) -0.0121(6) 0.0006(6) -0.0036(6)
F22 0.0481(8) 0.0523(8) 0.0283(6) -0.0030(6) -0.0114(5) -0.0100(6)
F23 0.0363(7) 0.0466(7) 0.0373(7) 0.0036(6) -0.0145(5) 0.0064(6)
F26 0.0311(6) 0.0481(8) 0.0353(7) 0.0049(6) -0.0052(5) 0.0123(6)
F27 0.0389(7) 0.0459(8) 0.0464(7) -0.0059(6) 0.0030(6) 0.0164(6)
F28 0.0424(7) 0.0516(8) 0.0355(7) -0.0144(6) 0.0043(6) 0.0035(6)
F29 0.0289(6) 0.0514(8) 0.0239(6) 0.0012(5) -0.0030(5) -0.0007(5)
C31 0.0270(10) 0.0248(10) 0.0277(9) -0.0007(8) -0.0005(8) -0.0051(8)
C32 0.0280(10) 0.0281(10) 0.0260(9) 0.0004(8) 0.0003(8) -0.0022(8)
C33 0.0288(10) 0.0380(12) 0.0301(10) -0.0008(9) -0.0001(8) -0.0040(9)
C34 0.0394(12) 0.0485(14) 0.0289(11) -0.0025(10) -0.0046(9) -0.0010(10)
C35 0.0461(13) 0.0445(13) 0.0264(10) 0.0013(10) 0.0049(9) 0.0013(10)
C36 0.0353(11) 0.0428(13) 0.0320(11) 0.0023(10) 0.0083(9) -0.0050(10)
C37 0.0303(11) 0.0362(11) 0.0289(10) 0.0006(9) 0.0004(8) -0.0037(9)
C38 0.0267(10) 0.0308(10) 0.0255(9) 0.0031(8) 0.0021(8) -0.0048(8)
C39 0.0310(10) 0.0353(11) 0.0273(10) 0.0003(9) 0.0035(8) -0.0023(9)
C40 0.0320(11) 0.0407(12) 0.0354(11) 0.0067(10) 0.0026(9) 0.0019(9)
C41 0.0329(11) 0.0530(14) 0.0327(11) 0.0081(10) -0.0050(9) -0.0023(10)
C42 0.0381(12) 0.0500(14) 0.0266(10) 0.0007(10) -0.0022(9) -0.0076(10)
C43 0.0331(11) 0.0376(12) 0.0274(10) -0.0007(9) 0.0025(8) -0.0036(9)
C44 0.0279(10) 0.0293(10) 0.0256(9) -0.0026(8) -0.0002(8) -0.0025(8)
C45 0.0308(10) 0.0354(11) 0.0280(10) 0.0034(9) -0.0004(8) -0.0015(9)
C46 0.0374(12) 0.0511(14) 0.0290(11) 0.0049(10) 0.0045(9) -0.0042(10)
C47 0.0317(11) 0.0596(15) 0.0349(12) -0.0068(11) 0.0075(9) 0.0008(11)
C48 0.0348(12) 0.0454(13) 0.0380(12) -0.0023(10) -0.0010(9) 0.0085(10)
C49 0.0346(11) 0.0336(11) 0.0304(10) 0.0020(9) -0.0005(9) 0.0001(9)
C50 0.0506(14) 0.0554(15) 0.0371(12) -0.0076(11) 0.0033(11) 0.0163(12)
Cl1 0.0428(3) 0.0535(4) 0.0484(3) -0.0084(3) 0.0044(3) -0.0013(3)
Cl2 0.0524(4) 0.0650(5) 0.0874(5) -0.0292(4) -0.0207(4) 0.0104(3)

loop_
_atom_type_symbol
_atom_type_description
_atom_type_scat_dispersion_real
_atom_type_scat_dispersion_imag
_atom_type_scat_source
C C 0.0033 0.0016 'International Tables Vol C Tables 4.2.6.8 and 6.1.1.4'
H H 0.0000 0.0000 'International Tables Vol C Tables 4.2.6.8 and 6.1.1.4'
B B 0.0013 0.0007 'International Tables Vol C Tables 4.2.6.8 and 6.1.1.4'
N N 0.0061 0.0033 'International Tables Vol C Tables 4.2.6.8 and 6.1.1.4'
F F 0.0171 0.0103 'International Tables Vol C Tables 4.2.6.8 and 6.1.1.4'
Cl Cl 0.1484 0.1585 'International Tables Vol C Tables 4.2.6.8 and 6.1.1.4'

loop_
_geom_angle_atom_site_label_1
_geom_angle_atom_site_label_2
_geom_angle_atom_site_label_3
_geom_angle
N1 B1 C1 96.76(14)
N1 B1 C7 114.28(16)
N1 B1 C18 111.77(16)
C1 B1 C7 116.97(17)
C1 B1 C18 120.14(16)
C7 B1 C18 97.90(15)
N1 B2 C6 96.63(14)
N1 B2 C19 106.41(14)
N1 B2 C30 109.71(15)
C6 B2 C19 124.36(17)
C6 B2 C30 120.88(16)
C19 B2 C30 97.96(15)
B1 N1 B2 115.01(15)
B1 N1 N2 123.31(16)
B2 N1 N2 121.61(15)
N1 N2 N3 175.82(19)
B1 C1 C2 125.80(17)
B1 C1 C6 115.69(16)
C2 C1 C6 118.46(18)
C1 C2 C3 122.21(18)
C1 C2 F2 120.13(18)
C3 C2 F2 117.67(17)
C2 C3 C4 119.14(18)
C2 C3 F3 120.88(19)
C4 C3 F3 119.98(19)
C3 C4 C5 119.47(19)
C3 C4 F4 119.86(19)
C5 C4 F4 120.67(19)
C4 C5 C6 122.15(19)
C4 C5 F5 117.38(18)
C6 C5 F5 120.47(17)
B2 C6 C1 115.63(16)
B2 C6 C5 125.80(17)
C1 C6 C5 118.57(17)
B1 C7 C8 130.99(18)
B1 C7 C12 110.84(17)
C8 C7 C12 118.16(18)
C7 C8 C9 121.94(19)
C7 C8 F8 121.09(18)
C9 C8 F8 116.97(19)
C8 C9 C10 119.2(2)
C8 C9 F9 121.34(19)
C10 C9 F9 119.43(19)
C9 C10 C11 120.42(19)
C9 C10 F10 119.7(2)
C11 C10 F10 119.91(19)
C10 C11 C12 120.53(19)
C10 C11 F11 116.22(18)
C12 C11 F11 123.23(19)
C7 C12 C11 119.66(19)
C7 C12 C13 110.26(17)
C11 C12 C13 130.08(19)
C12 C13 C14 130.48(19)
C12 C13 C18 110.19(17)
C14 C13 C18 119.3(2)
C13 C14 C15 121.0(2)
C13 C14 F14 123.0(2)
C15 C14 F14 115.98(19)
C14 C15 C16 119.7(2)
C14 C15 F15 120.1(2)
C16 C15 F15 120.2(2)
C15 C16 C17 119.3(2)
C15 C16 F16 119.8(2)
C17 C16 F16 120.9(2)
C16 C17 C18 122.6(2)
C16 C17 F17 116.2(2)
C18 C17 F17 121.18(19)
B1 C18 C13 110.57(17)
B1 C18 C17 131.52(18)
C13 C18 C17 117.90(19)
B2 C19 C20 130.79(17)
B2 C19 C24 110.14(16)
C20 C19 C24 118.89(17)
C19 C20 C21 121.66(19)
C19 C20 F20 121.01(17)
C21 C20 F20 117.32(18)
C20 C21 C22 119.15(19)
C20 C21 F21 120.90(19)
C22 C21 F21 119.95(18)
C21 C22 C23 120.68(18)
C21 C22 F22 119.77(19)
C23 C22 F22 119.54(19)
C22 C23 C24 120.44(18)
C22 C23 F23 116.61(17)
C24 C23 F23 122.95(18)
C19 C24 C23 119.11(18)
C19 C24 C25 110.02(16)
C23 C24 C25 130.78(18)
C24 C25 C26 130.93(17)
C24 C25 C30 109.63(16)
C26 C25 C30 119.21(17)
C25 C26 C27 120.57(17)
C25 C26 F26 123.25(18)
C27 C26 F26 116.16(17)
C26 C27 C28 120.62(18)
C26 C27 F27 119.73(18)
C28 C27 F27 119.61(18)
C27 C28 C29 119.07(18)
C27 C28 F28 119.33(18)
C29 C28 F28 121.60(18)
C28 C29 C30 122.04(18)
C28 C29 F29 117.01(17)
C30 C29 F29 120.91(17)
B2 C30 C25 110.21(16)
B2 C30 C29 131.50(17)
C25 C30 C29 118.28(17)
C32 C31 C38 119.65(17)
C32 C31 C44 121.39(17)
C38 C31 C44 118.96(17)
C31 C32 C33 121.52(17)
C31 C32 C37 120.00(17)
C33 C32 C37 118.45(18)
C32 C33 C34 120.37(19)
C33 C34 C35 120.2(2)
C34 C35 C36 120.3(2)
C35 C36 C37 120.1(2)
C32 C37 C36 120.50(19)
C31 C38 C39 120.99(18)
C31 C38 C43 120.13(18)
C39 C38 C43 118.88(18)
C38 C39 C40 120.46(19)
C39 C40 C41 119.8(2)
C40 C41 C42 120.6(2)
C41 C42 C43 120.0(2)
C38 C43 C42 120.1(2)
C31 C44 C45 119.40(18)
C31 C44 C49 121.56(18)
C45 C44 C49 119.04(18)
C44 C45 C46 120.0(2)
C45 C46 C47 120.4(2)
C46 C47 C48 120.5(2)
C47 C48 C49 120.1(2)
C44 C49 C48 120.0(2)
Cl1 C50 Cl2 112.24(13)

loop_
_geom_bond_atom_site_label_1
_geom_bond_atom_site_label_2
_geom_bond_distance
B1 N1 1.643(3)
B1 C1 1.614(3)
B1 C7 1.630(3)
B1 C18 1.637(3)
B2 N1 1.680(3)
B2 C6 1.595(3)
B2 C19 1.629(3)
B2 C30 1.624(3)
N1 N2 1.130(2)
N2 N3 1.199(2)
C1 C2 1.382(3)
C1 C6 1.413(3)
C2 C3 1.382(3)
C2 F2 1.361(2)
C3 C4 1.377(3)
C3 F3 1.350(2)
C4 C5 1.382(3)
C4 F4 1.354(2)
C5 C6 1.378(3)
C5 F5 1.365(2)
C7 C8 1.375(3)
C7 C12 1.419(3)
C8 C9 1.390(3)
C8 F8 1.351(2)
C9 C10 1.372(3)
C9 F9 1.343(2)
C10 C11 1.385(3)
C10 F10 1.350(2)
C11 C12 1.382(3)
C11 F11 1.349(2)
C12 C13 1.481(3)
C13 C14 1.388(3)
C13 C18 1.420(3)
C14 C15 1.386(3)
C14 F14 1.352(2)
C15 C16 1.373(3)
C15 F15 1.337(3)
C16 C17 1.390(3)
C16 F16 1.346(3)
C17 C18 1.366(3)
C17 F17 1.353(2)
C19 C20 1.368(3)
C19 C24 1.418(3)
C20 C21 1.392(3)
C20 F20 1.349(2)
C21 C22 1.368(3)
C21 F21 1.350(2)
C22 C23 1.385(3)
C22 F22 1.349(2)
C23 C24 1.385(3)
C23 F23 1.352(2)
C24 C25 1.489(3)
C25 C26 1.379(3)
C25 C30 1.426(3)
C26 C27 1.386(3)
C26 F26 1.355(2)
C27 C28 1.373(3)
C27 F27 1.346(2)
C28 C29 1.386(3)
C28 F28 1.345(2)
C29 C30 1.374(3)
C29 F29 1.349(2)
C31 C32 1.447(3)
C31 C38 1.454(3)
C31 C44 1.444(3)
C32 C33 1.409(3)
C32 C37 1.409(3)
C33 C34 1.386(3)
C34 C35 1.382(3)
C35 C36 1.392(3)
C36 C37 1.381(3)
C38 C39 1.405(3)
C38 C43 1.409(3)
C39 C40 1.380(3)
C40 C41 1.391(3)
C41 C42 1.386(3)
C42 C43 1.382(3)
C44 C45 1.413(3)
C44 C49 1.409(3)
C45 C46 1.378(3)
C46 C47 1.381(3)
C47 C48 1.392(3)
C48 C49 1.382(3)
C50 Cl1 1.753(3)
C50 Cl2 1.755(3)

loop_
_geom_torsion_atom_site_label_1
_geom_torsion_atom_site_label_2
_geom_torsion_atom_site_label_3
_geom_torsion_atom_site_label_4
_geom_torsion
C1 B1 N1 B2 -4.51(19)
C1 B1 N1 N2 172.37(18)
C7 B1 N1 B2 -128.19(17)
C7 B1 N1 N2 48.7(3)
C18 B1 N1 B2 121.78(17)
C18 B1 N1 N2 -61.3(2)
C6 B2 N1 B1 5.42(19)
C6 B2 N1 N2 -171.51(18)
C19 B2 N1 B1 134.23(16)
C19 B2 N1 N2 -42.7(2)
C30 B2 N1 B1 -120.77(17)
C30 B2 N1 N2 62.3(2)
N1 B1 C1 C2 -175.72(19)
N1 B1 C1 C6 1.6(2)
C7 B1 C1 C2 -54.1(3)
C7 B1 C1 C6 123.28(19)
C18 B1 C1 C2 64.2(3)
C18 B1 C1 C6 -118.43(19)
B1 C1 C2 C3 177.1(2)
B1 C1 C2 F2 -3.2(3)
C6 C1 C2 C3 -0.2(3)
C6 C1 C2 F2 179.53(17)
C1 C2 C3 C4 0.8(3)
C1 C2 C3 F3 -179.26(19)
F2 C2 C3 C4 -178.92(19)
F2 C2 C3 F3 1.0(3)
C2 C3 C4 C5 -0.5(3)
C2 C3 C4 F4 179.8(2)
F3 C3 C4 C5 179.6(2)
F3 C3 C4 F4 -0.1(3)
C3 C4 C5 C6 -0.4(3)
C3 C4 C5 F5 179.2(2)
F4 C4 C5 C6 179.23(19)
F4 C4 C5 F5 -1.1(3)
C4 C5 C6 B2 -179.2(2)
C4 C5 C6 C1 1.0(3)
F5 C5 C6 B2 1.2(3)
F5 C5 C6 C1 -178.62(18)
B1 C1 C6 B2 1.9(2)
B1 C1 C6 C5 -178.26(18)
C2 C1 C6 B2 179.49(18)
C2 C1 C6 C5 -0.7(3)
N1 B2 C6 C1 -4.3(2)
N1 B2 C6 C5 175.92(19)
C19 B2 C6 C1 -119.4(2)
C19 B2 C6 C5 60.8(3)
C30 B2 C6 C1 113.4(2)
C30 B2 C6 C5 -66.4(3)
N1 B1 C7 C8 60.6(3)
N1 B1 C7 C12 -121.00(18)
C1 B1 C7 C8 -51.4(3)
C1 B1 C7 C12 127.00(18)
C18 B1 C7 C8 178.8(2)
C18 B1 C7 C12 -2.75(19)
B1 C7 C8 C9 -178.54(19)
B1 C7 C8 F8 1.9(3)
C12 C7 C8 C9 3.1(3)
C12 C7 C8 F8 -176.41(17)
C7 C8 C9 C10 -2.6(3)
C7 C8 C9 F9 178.39(18)
F8 C8 C9 C10 176.92(18)
F8 C8 C9 F9 -2.1(3)
C8 C9 C10 C11 1.1(3)
C8 C9 C10 F10 -179.76(18)
F9 C9 C10 C11 -179.84(19)
F9 C9 C10 F10 -0.7(3)
C9 C10 C11 C12 -0.3(3)
C9 C10 C11 F11 178.59(18)
F10 C10 C11 C12 -179.41(18)
F10 C10 C11 F11 -0.5(3)
C10 C11 C12 C7 0.8(3)
C10 C11 C12 C13 179.64(19)
F11 C11 C12 C7 -177.98(17)
F11 C11 C12 C13 0.8(3)
B1 C7 C12 C11 179.13(17)
B1 C7 C12 C13 0.1(2)
C8 C7 C12 C11 -2.2(3)
C8 C7 C12 C13 178.78(17)
C7 C12 C13 C14 -178.7(2)
C7 C12 C13 C18 3.2(2)
C11 C12 C13 C14 2.4(4)
C11 C12 C13 C18 -175.7(2)
C12 C13 C14 C15 -174.8(2)
C12 C13 C14 F14 4.0(3)
C18 C13 C14 C15 3.1(3)
C18 C13 C14 F14 -178.06(18)
C13 C14 C15 C16 0.4(3)
C13 C14 C15 F15 177.6(2)
F14 C14 C15 C16 -178.5(2)
F14 C14 C15 F15 -1.3(3)
C14 C15 C16 C17 -2.5(4)
C14 C15 C16 F16 176.3(2)
F15 C15 C16 C17 -179.7(2)
F15 C15 C16 F16 -0.9(4)
C15 C16 C17 C18 1.1(4)
C15 C16 C17 F17 -179.6(2)
F16 C16 C17 C18 -177.7(2)
F16 C16 C17 F17 1.6(3)
C16 C17 C18 B1 -178.9(2)
C16 C17 C18 C13 2.4(3)
F17 C17 C18 B1 1.9(3)
F17 C17 C18 C13 -176.85(18)
C12 C13 C18 B1 -5.1(2)
C12 C13 C18 C17 173.90(17)
C14 C13 C18 B1 176.59(17)
C14 C13 C18 C17 -4.4(3)
N1 B1 C18 C13 124.80(17)
N1 B1 C18 C17 -54.0(3)
C1 B1 C18 C13 -122.95(19)
C1 B1 C18 C17 58.3(3)
C7 B1 C18 C13 4.64(19)
C7 B1 C18 C17 -174.1(2)
N1 B2 C19 C20 -75.1(2)
N1 B2 C19 C24 99.91(17)
C6 B2 C19 C20 35.2(3)
C6 B2 C19 C24 -149.77(18)
C30 B2 C19 C20 171.56(19)
C30 B2 C19 C24 -13.44(19)
B2 C19 C20 C21 172.12(19)
B2 C19 C20 F20 -7.7(3)
C24 C19 C20 C21 -2.5(3)
C24 C19 C20 F20 177.70(16)
C19 C20 C21 C22 0.8(3)
C19 C20 C21 F21 -178.09(17)
F20 C20 C21 C22 -179.46(17)
F20 C20 C21 F21 1.7(3)
C20 C21 C22 C23 1.5(3)
C20 C21 C22 F22 -178.45(17)
F21 C21 C22 C23 -179.60(17)
F21 C21 C22 F22 0.4(3)
C21 C22 C23 C24 -2.0(3)
C21 C22 C23 F23 177.66(18)
F22 C22 C23 C24 177.99(17)
F22 C22 C23 F23 -2.3(3)
C22 C23 C24 C19 0.2(3)
C22 C23 C24 C25 176.35(18)
F23 C23 C24 C19 -179.44(16)
F23 C23 C24 C25 -3.3(3)
B2 C19 C24 C23 -173.67(17)
B2 C19 C24 C25 9.4(2)
C20 C19 C24 C23 2.0(3)
C20 C19 C24 C25 -174.87(16)
C19 C24 C25 C26 174.18(19)
C19 C24 C25 C30 -0.2(2)
C23 C24 C25 C26 -2.2(3)
C23 C24 C25 C30 -176.64(19)
C24 C25 C26 C27 -170.38(19)
C24 C25 C26 F26 7.9(3)
C30 C25 C26 C27 3.6(3)
C30 C25 C26 F26 -178.13(17)
C25 C26 C27 C28 0.0(3)
C25 C26 C27 F27 177.90(18)
F26 C26 C27 C28 -178.41(18)
F26 C26 C27 F27 -0.5(3)
C26 C27 C28 C29 -1.7(3)
C26 C27 C28 F28 177.70(18)
F27 C27 C28 C29 -179.61(18)
F27 C27 C28 F28 -0.2(3)
C27 C28 C29 C30 -0.3(3)
C27 C28 C29 F29 177.63(17)
F28 C28 C29 C30 -179.68(18)
F28 C28 C29 F29 -1.8(3)
C28 C29 C30 B2 -177.60(19)
C28 C29 C30 C25 3.8(3)
F29 C29 C30 B2 4.6(3)
F29 C29 C30 C25 -174.02(16)
C24 C25 C30 B2 -9.1(2)
C24 C25 C30 C29 169.75(16)
C26 C25 C30 B2 175.72(17)
C26 C25 C30 C29 -5.4(3)
N1 B2 C30 C25 -97.39(17)
N1 B2 C30 C29 83.9(2)
C6 B2 C30 C25 151.68(17)
C6 B2 C30 C29 -27.0(3)
C19 B2 C30 C25 13.30(19)
C19 B2 C30 C29 -165.38(19)
C38 C31 C32 C33 152.95(19)
C38 C31 C32 C37 -29.1(3)
C44 C31 C32 C33 -27.6(3)
C44 C31 C32 C37 150.41(19)
C31 C32 C33 C34 179.2(2)
C37 C32 C33 C34 1.2(3)
C32 C33 C34 C35 -1.9(3)
C33 C34 C35 C36 0.7(4)
C34 C35 C36 C37 1.1(4)
C35 C36 C37 C32 -1.8(3)
C31 C32 C37 C36 -177.4(2)
C33 C32 C37 C36 0.6(3)
C32 C31 C38 C39 -40.7(3)
C32 C31 C38 C43 138.5(2)
C44 C31 C38 C39 139.8(2)
C44 C31 C38 C43 -41.0(3)
C31 C38 C39 C40 179.65(19)
C43 C38 C39 C40 0.4(3)
C38 C39 C40 C41 -2.9(3)
C39 C40 C41 C42 2.3(3)
C40 C41 C42 C43 0.8(3)
C41 C42 C43 C38 -3.3(3)
C31 C38 C43 C42 -176.57(19)
C39 C38 C43 C42 2.7(3)
C32 C31 C44 C45 147.77(19)
C32 C31 C44 C49 -32.8(3)
C38 C31 C44 C45 -32.7(3)
C38 C31 C44 C49 146.70(19)
C31 C44 C45 C46 -178.87(19)
C49 C44 C45 C46 1.7(3)
C44 C45 C46 C47 -1.7(3)
C45 C46 C47 C48 0.0(4)
C46 C47 C48 C49 1.9(4)
C47 C48 C49 C44 -1.9(3)
C31 C44 C49 C48 -179.31(19)
C45 C44 C49 C48 0.1(3)
